data_7218278
loop_
_publ_author_name
'Carter, Korey P.'
'Zulato, Cec\'ilia H. F.'
'Cahill, Christopher L.'

_publ_section_title
;
 Exploring supramolecular assembly and luminescent behavior in a series of
 RE-p-chlorobenzoic acid-1,10-phenanthroline complexes
;
_journal_issue 44
_journal_name_full CrystEngComm
_journal_page_first 10189
_journal_paper_doi 10.1039/C4CE01806K
_journal_volume 16
_journal_year 2014
_chemical_formula_sum 'C66 H40 Cl6 Ho2 N4 O12'
_chemical_formula_weight 1623.58
_space_group_crystal_system triclinic
_space_group_IT_number 2
_space_group_name_Hall '-P 1'
_space_group_name_H-M_alt 'P -1'
_symmetry_cell_setting triclinic
_symmetry_Int_Tables_number 2
_symmetry_space_group_name_Hall '-P 1'
_symmetry_space_group_name_H-M 'P -1'
_atom_sites_solution_hydrogens geom
_audit_creation_method SHELXL-2013
_cell_angle_alpha 111.041(2)
_cell_angle_beta 96.4820(10)
_cell_angle_gamma 101.4680(10)
_cell_formula_units_Z 1
_cell_length_a 10.0939(3)
_cell_length_b 11.8412(4)
_cell_length_c 14.2899(5)
_cell_measurement_reflns_used 22815
_cell_measurement_temperature 293(2)
_cell_measurement_theta_max 52.753
_cell_measurement_theta_min 4.702
_cell_volume 1530.25(9)
_computing_cell_refinement 'SAINT, Bruker-AXS'
_computing_data_collection 'APEX, Bruker-AXS'
_computing_data_reduction 'SAINT, Bruker-AXS'
_computing_molecular_graphics 'Crystal Maker (Palmer, 2009)'
_computing_publication_material 'WINGX (Farrugia, 2012)'
_computing_structure_refinement 'SHELXL-2013 (Sheldrick, 2013)'
_computing_structure_solution 'SHELXS-2013 (Sheldrick, 2013)'
_diffrn_ambient_temperature 293(2)
_diffrn_measured_fraction_theta_full 1.000
_diffrn_measured_fraction_theta_max 0.932
_diffrn_measurement_device_type 'Bruker APEX II CCD'
_diffrn_measurement_method 'omega scans'
_diffrn_radiation_probe x-ray
_diffrn_radiation_type MoK\a
_diffrn_radiation_wavelength 0.71073
_diffrn_reflns_av_R_equivalents 0.0286
_diffrn_reflns_av_unetI/netI 0.0363
_diffrn_reflns_Laue_measured_fraction_full 1.000
_diffrn_reflns_Laue_measured_fraction_max 0.932
_diffrn_reflns_limit_h_max 14
_diffrn_reflns_limit_h_min -14
_diffrn_reflns_limit_k_max 16
_diffrn_reflns_limit_k_min -15
_diffrn_reflns_limit_l_max 20
_diffrn_reflns_limit_l_min -20
_diffrn_reflns_number 22815
_diffrn_reflns_point_group_measured_fraction_full 1.000
_diffrn_reflns_point_group_measured_fraction_max 0.932
_diffrn_reflns_theta_full 25.500
_diffrn_reflns_theta_max 30.122
_diffrn_reflns_theta_min 1.559
_diffrn_source 'fine-focus sealed tube'
_exptl_absorpt_coefficient_mu 2.896
_exptl_absorpt_correction_T_max 0.7460
_exptl_absorpt_correction_T_min 0.6432
_exptl_absorpt_correction_type empirical
_exptl_absorpt_process_details 'SADABS, Bruker-AXS (2008)'
_exptl_crystal_colour Pink
_exptl_crystal_density_diffrn 1.762
_exptl_crystal_description Plate
_exptl_crystal_F_000 796
_exptl_crystal_size_max 0.27
_exptl_crystal_size_mid 0.17
_exptl_crystal_size_min 0.09
_refine_diff_density_max 0.500
_refine_diff_density_min -0.420
_refine_diff_density_rms 0.086
_refine_ls_extinction_method none
_refine_ls_goodness_of_fit_ref 1.030
_refine_ls_hydrogen_treatment constr
_refine_ls_matrix_type full
_refine_ls_number_parameters 406
_refine_ls_number_reflns 8415
_refine_ls_number_restraints 0
_refine_ls_restrained_S_all 1.030
_refine_ls_R_factor_all 0.0330
_refine_ls_R_factor_gt 0.0258
_refine_ls_shift/su_max 0.001
_refine_ls_shift/su_mean 0.000
_refine_ls_structure_factor_coef Fsqd
_refine_ls_weighting_details 'w=1/[\s^2^(Fo^2^)+(0.0239P)^2^+0.1125P] where P=(Fo^2^+2Fc^2^)/3'
_refine_ls_weighting_scheme calc
_refine_ls_wR_factor_gt 0.0512
_refine_ls_wR_factor_ref 0.0541
_reflns_Friedel_coverage 0.000
_reflns_number_gt 7359
_reflns_number_total 8415
_reflns_threshold_expression 'I > 2\s(I)'
_cod_data_source_file c4ce01806k2.cif
_cod_data_source_block Compound_6
_cod_depositor_comments 'Adding full bibliography for 7218273--7218283.cif.'
_cod_original_cell_volume 1530.24(9)
_cod_database_code 7218278
_shelx_space_group_comment
;
The symmetry employed for this shelxl refinement is uniquely defined
by the following loop, which should always be used as a source of
symmetry information in preference to the above space-group names.
They are only intended as comments.
;
_shelxl_version_number 2013-4

loop_
_space_group_symop_operation_xyz
'x, y, z'
'-x, -y, -z'

loop_
_atom_site_label
_atom_site_type_symbol
_atom_site_fract_x
_atom_site_fract_y
_atom_site_fract_z
_atom_site_U_iso_or_equiv
_atom_site_adp_type
_atom_site_occupancy
_atom_site_site_symmetry_order
_atom_site_calc_flag
_atom_site_refinement_flags_posn
_atom_site_refinement_flags_adp
Ho1 Ho 0.87697(2) 0.12789(2) 0.06470(2) 0.02550(4) Uani 1 1 d . .
Cl1 Cl 0.63753(10) 0.31295(10) 0.65843(6) 0.0720(3) Uani 1 1 d . .
Cl3 Cl 0.31103(11) -0.57849(9) -0.41061(8) 0.0881(3) Uani 1 1 d . .
Cl2 Cl 0.71054(14) -0.08141(12) -0.59689(7) 0.1045(4) Uani 1 1 d . .
N1 N 0.67510(19) 0.17669(17) -0.03292(14) 0.0281(4) Uani 1 1 d . .
N2 N 0.9069(2) 0.35502(18) 0.08760(15) 0.0321(4) Uani 1 1 d . .
O1 O 0.71501(18) 0.15047(17) 0.17146(13) 0.0379(4) Uani 1 1 d . .
O2 O 0.92701(19) 0.26239(16) 0.24962(13) 0.0410(4) Uani 1 1 d . .
O3 O 0.92394(19) 0.11352(17) -0.09320(13) 0.0410(4) Uani 1 1 d . .
O6 O 0.73826(18) -0.06816(15) -0.04132(14) 0.0413(4) Uani 1 1 d . .
O5 O 0.9274(2) -0.00015(17) 0.14619(14) 0.0434(4) Uani 1 1 d . .
C20 C 0.9742(3) 0.0450(2) -0.16185(19) 0.0315(5) Uani 1 1 d . .
C12 C 0.6913(2) 0.2950(2) -0.02977(18) 0.0298(5) Uani 1 1 d . .
O4 O 1.11114(18) 0.17572(19) 0.09954(15) 0.0487(5) Uani 1 1 d . .
C11 C 0.8123(3) 0.3897(2) 0.03612(18) 0.0308(5) Uani 1 1 d . .
C28 C 0.6546(2) -0.2663(2) -0.17736(18) 0.0300(5) Uani 1 1 d . .
C27 C 0.7688(2) -0.1622(2) -0.10011(18) 0.0320(5) Uani 1 1 d . .
C29 C 0.5260(3) -0.2943(2) -0.1544(2) 0.0351(5) Uani 1 1 d . .
H29 H 0.5100 -0.2474 -0.0908 0.042 Uiso 1 1 calc R U
C31 C 0.4443(3) -0.4572(3) -0.3205(2) 0.0491(7) Uani 1 1 d . .
C13 C 0.8041(3) 0.2199(2) 0.25276(19) 0.0346(6) Uani 1 1 d . .
C17 C 0.6866(3) 0.2912(3) 0.5412(2) 0.0514(8) Uani 1 1 d . .
C21 C 0.9095(3) 0.0151(2) -0.27092(19) 0.0343(5) Uani 1 1 d . .
C4 C 0.5924(3) 0.3287(3) -0.08517(19) 0.0371(6) Uani 1 1 d . .
C14 C 0.7607(3) 0.2477(2) 0.35440(19) 0.0366(6) Uani 1 1 d . .
C7 C 0.8266(3) 0.5152(2) 0.0461(2) 0.0398(6) Uani 1 1 d . .
C10 C 1.0151(3) 0.4445(2) 0.1518(2) 0.0415(6) Uani 1 1 d . .
H10 H 1.0800 0.4219 0.1882 0.050 Uiso 1 1 calc R U
C1 C 0.5597(3) 0.0921(2) -0.08964(19) 0.0359(6) Uani 1 1 d . .
H1 H 0.5472 0.0111 -0.0921 0.043 Uiso 1 1 calc R U
C6 C 0.7259(3) 0.5443(3) -0.0133(2) 0.0492(7) Uani 1 1 d . .
H6 H 0.7372 0.6265 -0.0079 0.059 Uiso 1 1 calc R U
C3 C 0.4728(3) 0.2359(3) -0.1446(2) 0.0457(7) Uani 1 1 d . .
H3 H 0.4056 0.2542 -0.1827 0.055 Uiso 1 1 calc R U
C33 C 0.6772(3) -0.3346(3) -0.2733(2) 0.0453(7) Uani 1 1 d . .
H33 H 0.7640 -0.3170 -0.2889 0.054 Uiso 1 1 calc R U
C2 C 0.4559(3) 0.1177(3) -0.1459(2) 0.0450(7) Uani 1 1 d . .
H2 H 0.3762 0.0553 -0.1838 0.054 Uiso 1 1 calc R U
C22 C 0.7976(3) 0.0592(3) -0.2930(2) 0.0487(7) Uani 1 1 d . .
H22 H 0.7636 0.1099 -0.2400 0.058 Uiso 1 1 calc R U
C5 C 0.6156(3) 0.4560(3) -0.0766(2) 0.0494(7) Uani 1 1 d . .
H5 H 0.5527 0.4772 -0.1158 0.059 Uiso 1 1 calc R U
C18 C 0.8208(4) 0.3363(4) 0.5387(2) 0.0653(9) Uani 1 1 d . .
H18 H 0.8862 0.3805 0.5991 0.078 Uiso 1 1 calc R U
C32 C 0.5701(3) -0.4292(3) -0.3456(2) 0.0562(8) Uani 1 1 d . .
H32 H 0.5838 -0.4732 -0.4107 0.067 Uiso 1 1 calc R U
C30 C 0.4201(3) -0.3921(2) -0.2255(2) 0.0429(6) Uani 1 1 d . .
H30 H 0.3345 -0.4132 -0.2091 0.051 Uiso 1 1 calc R U
C19 C 0.8587(3) 0.3153(3) 0.4444(2) 0.0524(8) Uani 1 1 d . .
H19 H 0.9496 0.3465 0.4417 0.063 Uiso 1 1 calc R U
C15 C 0.6260(3) 0.2045(3) 0.3592(2) 0.0454(7) Uani 1 1 d . .
H15 H 0.5602 0.1604 0.2990 0.055 Uiso 1 1 calc R U
C9 C 1.0361(3) 0.5699(3) 0.1671(2) 0.0518(7) Uani 1 1 d . .
H9 H 1.1132 0.6292 0.2130 0.062 Uiso 1 1 calc R U
C26 C 0.9581(3) -0.0599(3) -0.3505(2) 0.0536(8) Uani 1 1 d . .
H26 H 1.0329 -0.0902 -0.3364 0.064 Uiso 1 1 calc R U
C16 C 0.5868(3) 0.2261(3) 0.4528(2) 0.0522(8) Uani 1 1 d . .
H16 H 0.4954 0.1973 0.4560 0.063 Uiso 1 1 calc R U
C24 C 0.7872(4) -0.0454(3) -0.4708(2) 0.0594(9) Uani 1 1 d . .
C8 C 0.9429(3) 0.6052(3) 0.1143(2) 0.0522(8) Uani 1 1 d . .
H8 H 0.9564 0.6888 0.1235 0.063 Uiso 1 1 calc R U
C23 C 0.7361(4) 0.0278(3) -0.3937(3) 0.0625(9) Uani 1 1 d . .
H23 H 0.6603 0.0567 -0.4086 0.075 Uiso 1 1 calc R U
C25 C 0.8969(4) -0.0910(3) -0.4514(2) 0.0672(10) Uani 1 1 d . .
H25 H 0.9298 -0.1420 -0.5049 0.081 Uiso 1 1 calc R U

loop_
_atom_site_aniso_label
_atom_site_aniso_U_11
_atom_site_aniso_U_22
_atom_site_aniso_U_33
_atom_site_aniso_U_23
_atom_site_aniso_U_13
_atom_site_aniso_U_12
Ho1 0.02754(6) 0.02414(6) 0.02600(6) 0.00968(4) 0.00517(4) 0.00968(4)
Cl1 0.0916(7) 0.1024(7) 0.0425(4) 0.0327(5) 0.0353(4) 0.0493(6)
Cl3 0.0738(6) 0.0600(6) 0.0827(7) -0.0041(5) -0.0233(5) -0.0040(5)
Cl2 0.1349(10) 0.1090(9) 0.0471(5) 0.0297(6) -0.0298(6) 0.0113(8)
N1 0.0305(10) 0.0282(10) 0.0269(10) 0.0100(8) 0.0061(8) 0.0114(8)
N2 0.0350(11) 0.0277(10) 0.0324(11) 0.0114(9) 0.0057(9) 0.0065(9)
O1 0.0386(10) 0.0464(10) 0.0281(9) 0.0108(8) 0.0068(8) 0.0170(8)
O2 0.0484(11) 0.0376(10) 0.0342(10) 0.0125(8) 0.0118(8) 0.0061(8)
O3 0.0493(11) 0.0466(11) 0.0337(10) 0.0171(8) 0.0154(8) 0.0205(9)
O6 0.0448(10) 0.0250(9) 0.0445(11) 0.0077(8) -0.0046(8) 0.0070(8)
O5 0.0561(12) 0.0436(11) 0.0383(10) 0.0196(9) 0.0048(9) 0.0259(9)
C20 0.0394(13) 0.0277(12) 0.0331(13) 0.0180(10) 0.0090(11) 0.0085(10)
C12 0.0368(13) 0.0315(12) 0.0281(12) 0.0136(10) 0.0137(10) 0.0166(10)
O4 0.0292(9) 0.0661(13) 0.0499(12) 0.0221(10) 0.0056(8) 0.0127(9)
C11 0.0389(13) 0.0272(12) 0.0313(12) 0.0130(10) 0.0138(11) 0.0130(10)
C28 0.0316(12) 0.0287(12) 0.0311(12) 0.0117(10) 0.0047(10) 0.0123(10)
C27 0.0309(12) 0.0346(13) 0.0321(13) 0.0176(11) 0.0040(10) 0.0047(10)
C29 0.0365(13) 0.0328(13) 0.0372(14) 0.0120(11) 0.0080(11) 0.0140(11)
C31 0.0491(17) 0.0350(15) 0.0467(17) 0.0042(13) -0.0099(14) 0.0083(13)
C13 0.0461(15) 0.0318(13) 0.0343(14) 0.0153(11) 0.0133(12) 0.0208(12)
C17 0.067(2) 0.064(2) 0.0335(15) 0.0196(14) 0.0213(15) 0.0318(17)
C21 0.0425(14) 0.0316(13) 0.0314(13) 0.0157(11) 0.0050(11) 0.0102(11)
C4 0.0437(15) 0.0439(14) 0.0346(14) 0.0208(12) 0.0129(12) 0.0219(12)
C14 0.0474(15) 0.0362(14) 0.0308(13) 0.0133(11) 0.0107(12) 0.0189(12)
C7 0.0517(16) 0.0313(13) 0.0458(16) 0.0206(12) 0.0204(13) 0.0149(12)
C10 0.0435(15) 0.0364(14) 0.0400(15) 0.0145(12) 0.0037(12) 0.0038(12)
C1 0.0372(14) 0.0334(13) 0.0357(14) 0.0123(11) 0.0045(11) 0.0103(11)
C6 0.065(2) 0.0338(15) 0.064(2) 0.0299(15) 0.0209(16) 0.0229(14)
C3 0.0455(16) 0.0565(18) 0.0415(16) 0.0247(14) 0.0005(13) 0.0212(14)
C33 0.0415(15) 0.0488(16) 0.0405(15) 0.0090(13) 0.0094(12) 0.0159(13)
C2 0.0388(15) 0.0480(16) 0.0396(15) 0.0111(13) -0.0030(12) 0.0098(13)
C22 0.0514(17) 0.0500(17) 0.0460(17) 0.0183(14) 0.0038(14) 0.0204(14)
C5 0.0586(19) 0.0531(18) 0.0580(19) 0.0372(16) 0.0164(15) 0.0290(16)
C18 0.069(2) 0.084(3) 0.0340(17) 0.0128(17) 0.0112(16) 0.021(2)
C32 0.062(2) 0.0579(19) 0.0386(16) 0.0041(14) 0.0063(15) 0.0240(16)
C30 0.0330(14) 0.0394(15) 0.0558(18) 0.0201(13) 0.0022(12) 0.0094(12)
C19 0.0528(18) 0.063(2) 0.0362(16) 0.0134(14) 0.0137(14) 0.0118(15)
C15 0.0499(17) 0.0514(17) 0.0368(15) 0.0151(13) 0.0117(13) 0.0194(14)
C9 0.0557(18) 0.0365(15) 0.0499(18) 0.0118(14) 0.0038(15) -0.0035(14)
C26 0.072(2) 0.062(2) 0.0360(16) 0.0200(14) 0.0122(15) 0.0346(17)
C16 0.0547(18) 0.065(2) 0.0461(17) 0.0242(16) 0.0229(15) 0.0243(16)
C24 0.075(2) 0.058(2) 0.0373(17) 0.0209(15) -0.0113(16) 0.0088(17)
C8 0.067(2) 0.0269(14) 0.0599(19) 0.0156(14) 0.0196(16) 0.0051(14)
C23 0.063(2) 0.063(2) 0.058(2) 0.0264(18) -0.0130(17) 0.0188(17)
C25 0.099(3) 0.066(2) 0.0356(17) 0.0144(16) 0.0116(18) 0.029(2)

loop_
_atom_type_symbol
_atom_type_description
_atom_type_scat_dispersion_real
_atom_type_scat_dispersion_imag
_atom_type_scat_source
C C 0.0033 0.0016 'International Tables Vol C Tables 4.2.6.8 and 6.1.1.4'
H H 0.0000 0.0000 'International Tables Vol C Tables 4.2.6.8 and 6.1.1.4'
N N 0.0061 0.0033 'International Tables Vol C Tables 4.2.6.8 and 6.1.1.4'
O O 0.0106 0.0060 'International Tables Vol C Tables 4.2.6.8 and 6.1.1.4'
Cl Cl 0.1484 0.1585 'International Tables Vol C Tables 4.2.6.8 and 6.1.1.4'
Ho Ho -0.2175 4.6783 'International Tables Vol C Tables 4.2.6.8 and 6.1.1.4'

loop_
_geom_angle_atom_site_label_1
_geom_angle_atom_site_label_2
_geom_angle_atom_site_label_3
_geom_angle
_geom_angle_site_symmetry_1
_geom_angle_site_symmetry_3
O4 Ho1 O3 79.10(7) . .
O4 Ho1 O6 123.84(7) . .
O3 Ho1 O6 78.43(7) . .
O4 Ho1 O5 75.96(7) . .
O3 Ho1 O5 124.86(6) . .
O6 Ho1 O5 76.24(6) . .
O4 Ho1 O1 132.00(6) . .
O3 Ho1 O1 146.59(6) . .
O6 Ho1 O1 89.42(7) . .
O5 Ho1 O1 80.84(6) . .
O4 Ho1 O2 79.23(7) . .
O3 Ho1 O2 144.99(6) . .
O6 Ho1 O2 136.57(6) . .
O5 Ho1 O2 75.19(6) . .
O1 Ho1 O2 54.26(6) . .
O4 Ho1 N2 85.51(7) . .
O3 Ho1 N2 80.57(6) . .
O6 Ho1 N2 139.02(6) . .
O5 Ho1 N2 143.55(6) . .
O1 Ho1 N2 89.17(6) . .
O2 Ho1 N2 70.62(6) . .
O4 Ho1 N1 140.16(7) . .
O3 Ho1 N1 71.69(6) . .
O6 Ho1 N1 76.34(6) . .
O5 Ho1 N1 143.50(7) . .
O1 Ho1 N1 75.24(6) . .
O2 Ho1 N1 110.53(6) . .
N2 Ho1 N1 63.75(6) . .
O4 Ho1 C13 105.08(8) . .
O3 Ho1 C13 160.44(7) . .
O6 Ho1 C13 112.84(7) . .
O5 Ho1 C13 74.38(7) . .
O1 Ho1 C13 27.37(7) . .
O2 Ho1 C13 27.05(7) . .
N2 Ho1 C13 80.73(7) . .
N1 Ho1 C13 94.80(7) . .
C1 N1 C12 117.3(2) . .
C1 N1 Ho1 124.24(16) . .
C12 N1 Ho1 118.36(15) . .
C10 N2 C11 117.6(2) . .
C10 N2 Ho1 121.19(17) . .
C11 N2 Ho1 121.21(15) . .
C13 O1 Ho1 94.59(15) . .
C13 O2 Ho1 89.14(15) . .
C20 O3 Ho1 137.68(16) . .
C27 O6 Ho1 130.35(16) . .
C20 O5 Ho1 137.26(17) 2_755 .
O5 C20 O3 125.1(2) 2_755 .
O5 C20 C21 118.1(2) 2_755 .
O3 C20 C21 116.8(2) . .
N1 C12 C4 122.7(2) . .
N1 C12 C11 118.0(2) . .
C4 C12 C11 119.2(2) . .
C27 O4 Ho1 159.99(19) 2_755 .
N2 C11 C7 122.7(2) . .
N2 C11 C12 118.3(2) . .
C7 C11 C12 119.0(2) . .
C29 C28 C33 119.6(2) . .
C29 C28 C27 120.3(2) . .
C33 C28 C27 120.0(2) . .
O6 C27 O4 124.7(2) . 2_755
O6 C27 C28 118.1(2) . .
O4 C27 C28 117.2(2) 2_755 .
C28 C29 C30 120.5(2) . .
C28 C29 H29 119.8 . .
C30 C29 H29 119.8 . .
C32 C31 C30 121.6(3) . .
C32 C31 Cl3 119.4(2) . .
C30 C31 Cl3 119.0(2) . .
O2 C13 O1 121.3(2) . .
O2 C13 C14 119.9(2) . .
O1 C13 C14 118.7(2) . .
O2 C13 Ho1 63.81(13) . .
O1 C13 Ho1 58.04(12) . .
C14 C13 Ho1 170.22(17) . .
C18 C17 C16 121.9(3) . .
C18 C17 Cl1 119.9(2) . .
C16 C17 Cl1 118.2(2) . .
C26 C21 C22 119.0(3) . .
C26 C21 C20 120.3(2) . .
C22 C21 C20 120.6(2) . .
C3 C4 C12 117.8(2) . .
C3 C4 C5 122.7(2) . .
C12 C4 C5 119.5(3) . .
C15 C14 C19 119.6(3) . .
C15 C14 C13 120.7(2) . .
C19 C14 C13 119.7(2) . .
C8 C7 C11 117.1(2) . .
C8 C7 C6 123.1(3) . .
C11 C7 C6 119.7(3) . .
N2 C10 C9 123.4(3) . .
N2 C10 H10 118.3 . .
C9 C10 H10 118.3 . .
N1 C1 C2 123.7(2) . .
N1 C1 H1 118.1 . .
C2 C1 H1 118.1 . .
C5 C6 C7 121.2(3) . .
C5 C6 H6 119.4 . .
C7 C6 H6 119.4 . .
C2 C3 C4 119.2(2) . .
C2 C3 H3 120.4 . .
C4 C3 H3 120.4 . .
C32 C33 C28 119.9(3) . .
C32 C33 H33 120.1 . .
C28 C33 H33 120.1 . .
C3 C2 C1 119.2(3) . .
C3 C2 H2 120.4 . .
C1 C2 H2 120.4 . .
C23 C22 C21 120.2(3) . .
C23 C22 H22 119.9 . .
C21 C22 H22 119.9 . .
C6 C5 C4 121.2(3) . .
C6 C5 H5 119.4 . .
C4 C5 H5 119.4 . .
C17 C18 C19 119.1(3) . .
C17 C18 H18 120.5 . .
C19 C18 H18 120.5 . .
C31 C32 C33 119.5(3) . .
C31 C32 H32 120.2 . .
C33 C32 H32 120.2 . .
C31 C30 C29 118.8(3) . .
C31 C30 H30 120.6 . .
C29 C30 H30 120.6 . .
C14 C19 C18 120.1(3) . .
C14 C19 H19 120.0 . .
C18 C19 H19 120.0 . .
C14 C15 C16 120.8(3) . .
C14 C15 H15 119.6 . .
C16 C15 H15 119.6 . .
C8 C9 C10 119.3(3) . .
C8 C9 H9 120.3 . .
C10 C9 H9 120.3 . .
C21 C26 C25 120.9(3) . .
C21 C26 H26 119.5 . .
C25 C26 H26 119.5 . .
C17 C16 C15 118.5(3) . .
C17 C16 H16 120.7 . .
C15 C16 H16 120.7 . .
C23 C24 C25 121.6(3) . .
C23 C24 Cl2 118.9(3) . .
C25 C24 Cl2 119.5(3) . .
C9 C8 C7 119.8(3) . .
C9 C8 H8 120.1 . .
C7 C8 H8 120.1 . .
C24 C23 C22 119.6(3) . .
C24 C23 H23 120.2 . .
C22 C23 H23 120.2 . .
C24 C25 C26 118.8(3) . .
C24 C25 H25 120.6 . .
C26 C25 H25 120.6 . .

loop_
_geom_bond_atom_site_label_1
_geom_bond_atom_site_label_2
_geom_bond_distance
_geom_bond_site_symmetry_2
Ho1 O4 2.2705(17) .
Ho1 O3 2.3115(17) .
Ho1 O6 2.3125(16) .
Ho1 O5 2.3141(17) .
Ho1 O1 2.3484(17) .
Ho1 O2 2.4761(17) .
Ho1 N2 2.5405(19) .
Ho1 N1 2.6148(18) .
Ho1 C13 2.759(2) .
Cl1 C17 1.745(3) .
Cl3 C31 1.745(3) .
Cl2 C24 1.740(3) .
N1 C1 1.325(3) .
N1 C12 1.362(3) .
N2 C10 1.331(3) .
N2 C11 1.356(3) .
O1 C13 1.272(3) .
O2 C13 1.255(3) .
O3 C20 1.258(3) .
O6 C27 1.251(3) .
O5 C20 1.250(3) 2_755
C20 O5 1.250(3) 2_755
C20 C21 1.504(3) .
C12 C4 1.410(3) .
C12 C11 1.440(3) .
O4 C27 1.253(3) 2_755
C11 C7 1.416(3) .
C28 C29 1.381(3) .
C28 C33 1.390(3) .
C28 C27 1.496(3) .
C27 O4 1.253(3) 2_755
C29 C30 1.390(4) .
C29 H29 0.9300 .
C31 C32 1.368(4) .
C31 C30 1.377(4) .
C13 C14 1.506(3) .
C17 C18 1.364(5) .
C17 C16 1.382(4) .
C21 C26 1.378(4) .
C21 C22 1.386(4) .
C4 C3 1.399(4) .
C4 C5 1.435(4) .
C14 C15 1.373(4) .
C14 C19 1.390(4) .
C7 C8 1.401(4) .
C7 C6 1.424(4) .
C10 C9 1.389(4) .
C10 H10 0.9300 .
C1 C2 1.395(4) .
C1 H1 0.9300 .
C6 C5 1.335(4) .
C6 H6 0.9300 .
C3 C2 1.368(4) .
C3 H3 0.9300 .
C33 C32 1.388(4) .
C33 H33 0.9300 .
C2 H2 0.9300 .
C22 C23 1.385(4) .
C22 H22 0.9300 .
C5 H5 0.9300 .
C18 C19 1.391(4) .
C18 H18 0.9300 .
C32 H32 0.9300 .
C30 H30 0.9300 .
C19 H19 0.9300 .
C15 C16 1.388(4) .
C15 H15 0.9300 .
C9 C8 1.360(4) .
C9 H9 0.9300 .
C26 C25 1.386(4) .
C26 H26 0.9300 .
C16 H16 0.9300 .
C24 C23 1.361(5) .
C24 C25 1.368(5) .
C8 H8 0.9300 .
C23 H23 0.9300 .
C25 H25 0.9300 .
